data_2214313
loop_
_publ_author_name
'Braverman, Maxwell A.'
'LaDuca, Robert L.'

_publ_section_title
;
 4,4'-Iminodipyridinium 5-hydroxyisophthalate trihydrate
;
_journal_coeditor_code LH2416
_journal_issue 7
_journal_name_full 'Acta Crystallographica Section E'
_journal_page_first o3167
_journal_page_last o3167
_journal_paper_doi 10.1107/S1600536807027651
_journal_volume 63
_journal_year 2007
_chemical_formula_iupac 'C10 H11 N2 +, C8 H4 O5 -, 3H2 O'
_chemical_formula_moiety 'C10 H11 N2 +, C8 H4 O5 -, 3H2 O'
_chemical_formula_sum 'C18 H21 N3 O8'
_chemical_formula_weight 407.38
_chemical_name_systematic
;
4,4'-Iminodipyridinium 5-hydroxyisophthalate trihydrate
;
_space_group_IT_number 14
_symmetry_cell_setting monoclinic
_symmetry_space_group_name_Hall '-P 2ybc'
_symmetry_space_group_name_H-M 'P 1 21/c 1'
_atom_sites_solution_hydrogens geom
_atom_sites_solution_primary direct
_atom_sites_solution_secondary difmap
_audit_creation_method SHELXL-97
_cell_angle_alpha 90.00
_cell_angle_beta 109.971(6)
_cell_angle_gamma 90.00
_cell_formula_units_Z 4
_cell_length_a 7.266(3)
_cell_length_b 32.701(12)
_cell_length_c 8.373(3)
_cell_measurement_reflns_used 18586
_cell_measurement_temperature 293(2)
_cell_measurement_theta_max 28.16
_cell_measurement_theta_min 2.49
_cell_volume 1869.8(12)
_computing_cell_refinement 'SAINT-Plus (Bruker, 2003)'
_computing_data_collection 'SMART (Bruker, 2001)'
_computing_data_reduction SAINT-Plus
_computing_molecular_graphics
;
<i>CrystalMaker</i> (CrystalMaker, 2005)
;
_computing_publication_material SHELXL97
_computing_structure_refinement 'SHELXL97 (Sheldrick, 1997)'
_computing_structure_solution 'SHELXS97 (Sheldrick, 1997)'
_diffrn_ambient_temperature 293(2)
_diffrn_measured_fraction_theta_full 0.999
_diffrn_measured_fraction_theta_max 0.938
_diffrn_measurement_device_type 'Bruker SMART 1K'
_diffrn_measurement_method \w
_diffrn_radiation_monochromator graphite
_diffrn_radiation_source 'fine-focus sealed tube'
_diffrn_radiation_type MoK\a
_diffrn_radiation_wavelength 0.71073
_diffrn_reflns_av_R_equivalents 0.0311
_diffrn_reflns_av_sigmaI/netI 0.0260
_diffrn_reflns_limit_h_max 9
_diffrn_reflns_limit_h_min -9
_diffrn_reflns_limit_k_max 42
_diffrn_reflns_limit_k_min -43
_diffrn_reflns_limit_l_max 11
_diffrn_reflns_limit_l_min -11
_diffrn_reflns_number 18586
_diffrn_reflns_theta_full 25.00
_diffrn_reflns_theta_max 28.16
_diffrn_reflns_theta_min 2.49
_diffrn_standards_decay_% 0
_diffrn_standards_number 0
_exptl_absorpt_coefficient_mu 0.115
_exptl_absorpt_correction_T_max 0.970
_exptl_absorpt_correction_T_min 0.844
_exptl_absorpt_correction_type multi-scan
_exptl_absorpt_process_details '(SADABS; Sheldrick, 1996)'
_exptl_crystal_colour colourless
_exptl_crystal_density_diffrn 1.447
_exptl_crystal_density_method 'not measured'
_exptl_crystal_description rhomb
_exptl_crystal_F_000 856
_exptl_crystal_size_max 0.70
_exptl_crystal_size_mid 0.25
_exptl_crystal_size_min 0.25
_refine_diff_density_max 0.210
_refine_diff_density_min -0.230
_refine_ls_extinction_method none
_refine_ls_goodness_of_fit_ref 1.049
_refine_ls_hydrogen_treatment mixed
_refine_ls_matrix_type full
_refine_ls_number_parameters 292
_refine_ls_number_reflns 4299
_refine_ls_number_restraints 13
_refine_ls_restrained_S_all 1.049
_refine_ls_R_factor_all 0.0582
_refine_ls_R_factor_gt 0.0439
_refine_ls_shift/su_max 0.000
_refine_ls_shift/su_mean 0.000
_refine_ls_structure_factor_coef Fsqd
_refine_ls_weighting_details 'calc w=1/[\s^2^(Fo^2^)+(0.0567P)^2^+0.5827P] where P=(Fo^2^+2Fc^2^)/3'
_refine_ls_weighting_scheme calc
_refine_ls_wR_factor_gt 0.1104
_refine_ls_wR_factor_ref 0.1187
_reflns_number_gt 3383
_reflns_number_total 4299
_reflns_threshold_expression I>2\s(I)
_cod_data_source_file lh2416.cif
_cod_data_source_block I
_cod_original_cell_volume 1869.7(12)
_cod_original_sg_symbol_H-M 'P 21/c'
_cod_database_code 2214313
_cod_database_fobs_code 2214313

loop_
_symmetry_equiv_pos_as_xyz
'x, y, z'
'-x, y+1/2, -z+1/2'
'-x, -y, -z'
'x, -y-1/2, z-1/2'

loop_
_atom_site_type_symbol
_atom_site_label
_atom_site_fract_x
_atom_site_fract_y
_atom_site_fract_z
_atom_site_U_iso_or_equiv
_atom_site_adp_type
_atom_site_calc_flag
_atom_site_refinement_flags
_atom_site_occupancy
O O1 0.17693(18) 0.21437(3) 0.25784(15) 0.0438(3) Uani d . 1
O O1W 0.1022(2) -0.07026(4) 0.21597(15) 0.0478(3) Uani d D 1
H H1WA 0.141(3) -0.0644(6) 0.130(2) 0.057 Uiso d D 1
H H1WB 0.056(3) -0.0470(5) 0.238(3) 0.057 Uiso d D 1
O O2 -0.08396(17) 0.18913(3) 0.05970(14) 0.0421(3) Uani d . 1
O O2W 0.3655(2) 0.26570(5) 0.52078(19) 0.0629(4) Uani d D 1
H H2WA 0.303(3) 0.2478(7) 0.447(3) 0.075 Uiso d D 1
H H2WB 0.299(3) 0.2692(7) 0.588(3) 0.075 Uiso d D 1
O O3 -0.19225(18) 0.03830(3) 0.05520(14) 0.0434(3) Uani d . 1
O O3W 0.5209(2) 0.33012(5) 0.3846(2) 0.0749(5) Uani d D 1
H H3WA 0.463(4) 0.3108(7) 0.418(3) 0.090 Uiso d D 1
H H3WB 0.643(2) 0.3273(8) 0.431(3) 0.090 Uiso d D 1
O O4 -0.0280(2) 0.00170(3) 0.28294(16) 0.0501(3) Uani d . 1
O O5 0.3678(2) 0.10164(4) 0.70746(15) 0.0517(4) Uani d D 1
H H5O 0.410(3) 0.1259(5) 0.750(3) 0.062 Uiso d D 1
N N1 0.3734(2) 0.47531(4) 0.61321(16) 0.0352(3) Uani d D 1
H H1N 0.301(2) 0.4950(5) 0.537(2) 0.042 Uiso d D 1
N N2 0.69030(18) 0.39251(4) 0.97808(15) 0.0296(3) Uani d D 1
H H2N 0.754(2) 0.4053(5) 1.0786(18) 0.035 Uiso d D 1
N N3 0.8395(2) 0.27018(4) 1.02502(17) 0.0379(3) Uani d D 1
H H3N 0.872(3) 0.2428(5) 1.039(2) 0.045 Uiso d D 1
C C1 0.3611(2) 0.43590(5) 0.5722(2) 0.0403(4) Uani d . 1
H H1 0.2815 0.4280 0.4639 0.048 Uiso calc R 1
C C2 0.4631(2) 0.40653(5) 0.6854(2) 0.0376(4) Uani d . 1
H H2 0.4528 0.3791 0.6535 0.045 Uiso calc R 1
C C3 0.5821(2) 0.41810(4) 0.84837(18) 0.0274(3) Uani d . 1
C C4 0.5959(2) 0.45988(5) 0.88553(19) 0.0368(4) Uani d . 1
H H4 0.6770 0.4690 0.9914 0.044 Uiso calc R 1
C C5 0.4905(3) 0.48740(5) 0.7667(2) 0.0398(4) Uani d . 1
H H5 0.5005 0.5151 0.7932 0.048 Uiso calc R 1
C C6 0.9166(3) 0.29658(5) 1.1534(2) 0.0434(4) Uani d . 1
H H6 1.0078 0.2873 1.2546 0.052 Uiso calc R 1
C C7 0.8632(3) 0.33660(5) 1.1376(2) 0.0387(4) Uani d . 1
H H7 0.9159 0.3543 1.2287 0.046 Uiso calc R 1
C C8 0.7285(2) 0.35143(4) 0.98427(18) 0.0272(3) Uani d . 1
C C9 0.6495(3) 0.32274(5) 0.8556(2) 0.0418(4) Uani d . 1
H H9 0.5574 0.3308 0.7528 0.050 Uiso calc R 1
C C10 0.7077(3) 0.28279(5) 0.8809(2) 0.0429(4) Uani d . 1
H H10 0.6533 0.2639 0.7944 0.052 Uiso calc R 1
C C11 0.0241(2) 0.07331(4) 0.29357(18) 0.0270(3) Uani d . 1
C C12 -0.0087(2) 0.11074(4) 0.20894(17) 0.0268(3) Uani d . 1
H H12 -0.0965 0.1125 0.0983 0.032 Uiso calc R 1
C C13 0.0899(2) 0.14548(4) 0.28976(17) 0.0260(3) Uani d . 1
C C14 0.2193(2) 0.14313(5) 0.45664(18) 0.0298(3) Uani d . 1
H H14 0.2876 0.1662 0.5098 0.036 Uiso calc R 1
C C15 0.2460(2) 0.10607(5) 0.54350(18) 0.0324(3) Uani d . 1
C C16 0.1486(2) 0.07122(4) 0.46149(18) 0.0312(3) Uani d . 1
H H16 0.1670 0.0464 0.5193 0.037 Uiso calc R 1
C C17 0.0591(2) 0.18573(4) 0.19650(18) 0.0295(3) Uani d . 1
C C18 -0.0714(2) 0.03461(4) 0.20551(19) 0.0316(3) Uani d . 1

loop_
_atom_site_aniso_label
_atom_site_aniso_U_11
_atom_site_aniso_U_22
_atom_site_aniso_U_33
_atom_site_aniso_U_12
_atom_site_aniso_U_13
_atom_site_aniso_U_23
O1 0.0534(7) 0.0261(6) 0.0406(6) -0.0103(5) 0.0013(5) 0.0009(5)
O1W 0.0707(9) 0.0344(6) 0.0330(6) 0.0092(6) 0.0108(6) 0.0052(5)
O2 0.0473(7) 0.0253(6) 0.0385(6) 0.0005(5) -0.0051(5) 0.0047(5)
O2W 0.0617(9) 0.0714(10) 0.0543(9) -0.0202(8) 0.0182(7) -0.0257(7)
O3 0.0573(7) 0.0304(6) 0.0346(6) -0.0140(5) 0.0055(5) -0.0067(4)
O3W 0.0541(9) 0.0675(11) 0.0819(12) 0.0072(8) -0.0040(8) 0.0278(9)
O4 0.0779(9) 0.0212(6) 0.0485(7) -0.0009(6) 0.0183(6) 0.0022(5)
O5 0.0616(8) 0.0461(8) 0.0292(6) -0.0090(6) -0.0081(5) 0.0076(5)
N1 0.0388(7) 0.0313(7) 0.0320(7) 0.0102(6) 0.0075(5) 0.0083(5)
N2 0.0344(7) 0.0240(6) 0.0253(6) 0.0024(5) 0.0038(5) 0.0012(5)
N3 0.0455(8) 0.0231(6) 0.0403(7) 0.0057(6) 0.0086(6) 0.0056(5)
C1 0.0429(9) 0.0384(9) 0.0299(8) 0.0056(7) -0.0003(7) 0.0015(6)
C2 0.0444(9) 0.0250(8) 0.0339(8) 0.0045(6) 0.0012(7) -0.0003(6)
C3 0.0278(7) 0.0260(7) 0.0282(7) 0.0037(5) 0.0090(6) 0.0036(5)
C4 0.0458(9) 0.0286(8) 0.0281(7) 0.0037(7) 0.0024(6) -0.0005(6)
C5 0.0495(10) 0.0264(8) 0.0377(9) 0.0071(7) 0.0075(7) 0.0015(6)
C6 0.0527(10) 0.0334(9) 0.0333(8) 0.0094(7) 0.0007(7) 0.0079(6)
C7 0.0495(10) 0.0298(8) 0.0282(8) 0.0035(7) 0.0020(7) 0.0009(6)
C8 0.0274(7) 0.0248(7) 0.0290(7) 0.0018(5) 0.0092(6) 0.0040(5)
C9 0.0475(10) 0.0300(8) 0.0334(8) 0.0060(7) -0.0049(7) 0.0007(6)
C10 0.0495(10) 0.0282(8) 0.0400(9) 0.0024(7) 0.0009(7) -0.0035(7)
C11 0.0299(7) 0.0219(7) 0.0288(7) 0.0007(5) 0.0098(6) -0.0007(5)
C12 0.0285(7) 0.0235(7) 0.0243(7) 0.0012(5) 0.0037(5) -0.0009(5)
C13 0.0278(7) 0.0223(7) 0.0272(7) 0.0018(5) 0.0084(6) -0.0008(5)
C14 0.0303(7) 0.0269(7) 0.0291(7) -0.0034(6) 0.0062(6) -0.0046(5)
C15 0.0324(8) 0.0349(8) 0.0249(7) -0.0001(6) 0.0034(6) 0.0025(6)
C16 0.0357(8) 0.0246(7) 0.0312(8) 0.0027(6) 0.0086(6) 0.0059(6)
C17 0.0357(8) 0.0211(7) 0.0286(7) 0.0009(6) 0.0070(6) -0.0016(5)
C18 0.0398(8) 0.0243(7) 0.0329(8) -0.0027(6) 0.0150(6) -0.0032(6)

loop_
_atom_type_symbol
_atom_type_description
_atom_type_scat_dispersion_real
_atom_type_scat_dispersion_imag
_atom_type_scat_source
C C 0.0033 0.0016 'International Tables Vol C Tables 4.2.6.8 and 6.1.1.4'
H H 0.0000 0.0000 'International Tables Vol C Tables 4.2.6.8 and 6.1.1.4'
N N 0.0061 0.0033 'International Tables Vol C Tables 4.2.6.8 and 6.1.1.4'
O O 0.0106 0.0060 'International Tables Vol C Tables 4.2.6.8 and 6.1.1.4'

loop_
_geom_angle_atom_site_label_1
_geom_angle_atom_site_label_2
_geom_angle_atom_site_label_3
_geom_angle
_geom_angle_publ_flag
H1WA O1W H1WB 103.5(18) ?
H2WA O2W H2WB 107(2) ?
H3WA O3W H3WB 109(2) ?
C15 O5 H5O 109.3(14) ?
C1 N1 C5 120.00(14) ?
C1 N1 H1N 121.3(11) ?
C5 N1 H1N 118.7(11) ?
C8 N2 C3 132.57(13) n
C8 N2 H2N 112.5(11) ?
C3 N2 H2N 114.8(11) ?
C10 N3 C6 120.21(14) ?
C10 N3 H3N 119.6(12) ?
C6 N3 H3N 120.1(12) ?
N1 C1 C2 121.76(15) ?
N1 C1 H1 119.1 ?
C2 C1 H1 119.1 ?
C1 C2 C3 119.54(15) ?
C1 C2 H2 120.2 ?
C3 C2 H2 120.2 ?
N2 C3 C2 126.87(14) ?
N2 C3 C4 115.99(13) ?
C2 C3 C4 117.14(13) ?
C5 C4 C3 120.15(14) ?
C5 C4 H4 119.9 ?
C3 C4 H4 119.9 ?
N1 C5 C4 121.35(15) ?
N1 C5 H5 119.3 ?
C4 C5 H5 119.3 ?
N3 C6 C7 120.96(15) ?
N3 C6 H6 119.5 ?
C7 C6 H6 119.5 ?
C6 C7 C8 120.46(15) ?
C6 C7 H7 119.8 ?
C8 C7 H7 119.8 ?
N2 C8 C9 127.28(13) ?
N2 C8 C7 116.18(13) ?
C9 C8 C7 116.53(14) ?
C10 C9 C8 119.94(14) ?
C10 C9 H9 120.0 ?
C8 C9 H9 120.0 ?
N3 C10 C9 121.84(15) ?
N3 C10 H10 119.1 ?
C9 C10 H10 119.1 ?
C16 C11 C12 119.78(13) ?
C16 C11 C18 119.01(13) ?
C12 C11 C18 121.20(13) ?
C13 C12 C11 120.04(13) ?
C13 C12 H12 120.0 ?
C11 C12 H12 120.0 ?
C12 C13 C14 120.11(13) ?
C12 C13 C17 120.06(13) ?
C14 C13 C17 119.82(13) ?
C15 C14 C13 119.83(13) ?
C15 C14 H14 120.1 ?
C13 C14 H14 120.1 ?
O5 C15 C14 123.04(14) ?
O5 C15 C16 117.08(14) ?
C14 C15 C16 119.87(13) ?
C11 C16 C15 120.28(13) ?
C11 C16 H16 119.9 ?
C15 C16 H16 119.9 ?
O1 C17 O2 122.78(13) ?
O1 C17 C13 118.67(13) ?
O2 C17 C13 118.55(13) ?
O4 C18 O3 124.50(14) ?
O4 C18 C11 118.68(14) ?
O3 C18 C11 116.82(13) ?

loop_
_geom_bond_atom_site_label_1
_geom_bond_atom_site_label_2
_geom_bond_distance
_geom_bond_publ_flag
O1 C17 1.2546(18) n
O1W H1WA 0.878(15) ?
O1W H1WB 0.872(15) ?
O2 C17 1.2614(18) n
O2W H2WA 0.861(16) ?
O2W H2WB 0.871(16) ?
O3 C18 1.2706(19) n
O3W H3WA 0.855(16) ?
O3W H3WB 0.841(17) ?
O4 C18 1.2402(19) n
O5 C15 1.3632(18) n
O5 H5O 0.882(15) ?
N1 C1 1.329(2) ?
N1 C5 1.336(2) ?
N1 H1N 0.934(14) ?
N2 C8 1.3691(19) ?
N2 C3 1.3836(18) ?
N2 H2N 0.912(14) ?
N3 C10 1.325(2) ?
N3 C6 1.343(2) ?
N3 H3N 0.922(14) ?
C1 C2 1.375(2) ?
C1 H1 0.9300 ?
C2 C3 1.396(2) ?
C2 H2 0.9300 ?
C3 C4 1.397(2) ?
C4 C5 1.366(2) ?
C4 H4 0.9300 ?
C5 H5 0.9300 ?
C6 C7 1.358(2) ?
C6 H6 0.9300 ?
C7 C8 1.408(2) ?
C7 H7 0.9300 ?
C8 C9 1.396(2) ?
C9 C10 1.367(2) ?
C9 H9 0.9300 ?
C10 H10 0.9300 ?
C11 C16 1.390(2) ?
C11 C12 1.393(2) ?
C11 C18 1.509(2) ?
C12 C13 1.3895(19) ?
C12 H12 0.9300 ?
C13 C14 1.395(2) ?
C13 C17 1.507(2) ?
C14 C15 1.392(2) ?
C14 H14 0.9300 ?
C15 C16 1.393(2) ?
C16 H16 0.9300 ?

loop_
_geom_hbond_atom_site_label_D
_geom_hbond_atom_site_label_H
_geom_hbond_atom_site_label_A
_geom_hbond_site_symmetry_A
_geom_hbond_distance_DH
_geom_hbond_distance_HA
_geom_hbond_distance_DA
_geom_hbond_angle_DHA
_geom_hbond_publ_flag
O1W H1WA O3 3 0.878(15) 1.917(16) 2.7732(19) 164.8(19) y
O1W H1WB O4 . 0.872(15) 1.794(15) 2.6661(19) 178(2) y
O2W H2WA O1 . 0.861(16) 1.883(16) 2.7351(18) 170(2) y
O2W H2WB O1 4_566 0.871(16) 1.985(16) 2.846(2) 170(2) y
O3W H3WA O2W . 0.855(16) 1.960(17) 2.809(2) 172(3) y
O3W H3WB O2 4_666 0.841(17) 1.984(18) 2.813(2) 169(3) y
O5 H5O O3W 4_566 0.882(15) 1.834(16) 2.700(2) 167(2) y
N1 H1N O3 2 0.934(14) 1.674(15) 2.5876(17) 164.9(17) y
N2 H2N O1W 2_656 0.912(14) 1.860(14) 2.7712(19) 176.5(16) y
N3 H3N O2 1_656 0.922(14) 1.783(15) 2.7034(19) 175.6(18) y

loop_
_geom_torsion_atom_site_label_1
_geom_torsion_atom_site_label_2
_geom_torsion_atom_site_label_3
_geom_torsion_atom_site_label_4
_geom_torsion
C5 N1 C1 C2 1.5(3)
N1 C1 C2 C3 0.4(3)
C8 N2 C3 C2 6.9(3)
C8 N2 C3 C4 -172.55(15)
C1 C2 C3 N2 178.42(15)
C1 C2 C3 C4 -2.2(2)
N2 C3 C4 C5 -178.40(15)
C2 C3 C4 C5 2.1(2)
C1 N1 C5 C4 -1.6(3)
C3 C4 C5 N1 -0.3(3)
C10 N3 C6 C7 -0.8(3)
N3 C6 C7 C8 -1.4(3)
C3 N2 C8 C9 -5.9(3)
C3 N2 C8 C7 173.86(15)
C6 C7 C8 N2 -177.25(16)
C6 C7 C8 C9 2.5(2)
N2 C8 C9 C10 178.13(16)
C7 C8 C9 C10 -1.6(2)
C6 N3 C10 C9 1.7(3)
C8 C9 C10 N3 -0.5(3)
C16 C11 C12 C13 2.9(2)
C18 C11 C12 C13 -176.23(13)
C11 C12 C13 C14 -1.1(2)
C11 C12 C13 C17 178.20(13)
C12 C13 C14 C15 -1.5(2)
C17 C13 C14 C15 179.22(13)
C13 C14 C15 O5 -179.00(14)
C13 C14 C15 C16 2.2(2)
C12 C11 C16 C15 -2.3(2)
C18 C11 C16 C15 176.95(14)
O5 C15 C16 C11 -179.19(14)
C14 C15 C16 C11 -0.3(2)
C12 C13 C17 O1 -165.67(14)
C14 C13 C17 O1 13.6(2)
C12 C13 C17 O2 14.1(2)
C14 C13 C17 O2 -166.62(14)
C16 C11 C18 O4 -3.7(2)
C12 C11 C18 O4 175.53(14)
C16 C11 C18 O3 176.31(14)
C12 C11 C18 O3 -4.5(2)

loop_
_cod_related_entry_id
_cod_related_entry_database
_cod_related_entry_code
1 ChemSpider 21124130
